data_7018449
loop_
_publ_author_name
'Zhang, Xiao-Feng'
'Song, Wei-Chao'
'Yang, Qian'
'Bu, Xian-He'

_publ_section_title
;
 Zn(ii) and Cd(ii) coordination polymers assembled by
 di(1H-imidazol-1-yl)methane and carboxylic acid ligands.
;
_journal_issue 14
_journal_name_full 'Dalton transactions (Cambridge, England : 2003)'
_journal_page_first 4217
_journal_page_last 4223
_journal_paper_doi 10.1039/c2dt11990k
_journal_volume 41
_journal_year 2012
_chemical_formula_sum 'C15 H14 Cd N4 O5'
_chemical_formula_weight 442.70
_chemical_name_systematic
;
?
;
_space_group_IT_number 14
_symmetry_cell_setting monoclinic
_symmetry_space_group_name_Hall '-P 2ybc'
_symmetry_space_group_name_H-M 'P 1 21/c 1'
_atom_sites_solution_hydrogens geom
_atom_sites_solution_primary direct
_atom_sites_solution_secondary difmap
_audit_creation_method SHELXL-97
_cell_angle_alpha 90.00
_cell_angle_beta 103.79(3)
_cell_angle_gamma 90.00
_cell_formula_units_Z 4
_cell_length_a 10.234(2)
_cell_length_b 9.1507(18)
_cell_length_c 16.895(3)
_cell_measurement_reflns_used 14098
_cell_measurement_temperature 293.1
_cell_measurement_theta_max 27.5
_cell_measurement_theta_min 3.0
_cell_volume 1536.6(5)
_computing_structure_refinement 'SHELXL-97 (Sheldrick, 1997)'
_computing_structure_solution 'SHELXS-97 (Sheldrick, 1990)'
_diffrn_ambient_temperature 293(2)
_diffrn_measured_fraction_theta_full 0.998
_diffrn_measured_fraction_theta_max 0.998
_diffrn_measurement_device_type SCX-MINI
_diffrn_measurement_method multi-scan
_diffrn_radiation_monochromator graphite
_diffrn_radiation_source 'fine-focus sealed tube'
_diffrn_radiation_type MoK\a
_diffrn_radiation_wavelength 0.71073
_diffrn_reflns_av_R_equivalents 0.0548
_diffrn_reflns_av_sigmaI/netI 0.0438
_diffrn_reflns_limit_h_max 13
_diffrn_reflns_limit_h_min -13
_diffrn_reflns_limit_k_max 11
_diffrn_reflns_limit_k_min -11
_diffrn_reflns_limit_l_max 21
_diffrn_reflns_limit_l_min -21
_diffrn_reflns_number 15844
_diffrn_reflns_theta_full 27.48
_diffrn_reflns_theta_max 27.48
_diffrn_reflns_theta_min 3.03
_exptl_absorpt_coefficient_mu 1.458
_exptl_absorpt_correction_type none
_exptl_crystal_colour colorless
_exptl_crystal_density_diffrn 1.914
_exptl_crystal_density_method 'not measured'
_exptl_crystal_description block
_exptl_crystal_F_000 880
_exptl_crystal_size_max 0.20
_exptl_crystal_size_mid 0.19
_exptl_crystal_size_min 0.16
_refine_diff_density_max 0.690
_refine_diff_density_min -0.647
_refine_diff_density_rms 0.098
_refine_ls_extinction_method none
_refine_ls_goodness_of_fit_ref 1.135
_refine_ls_hydrogen_treatment constr
_refine_ls_matrix_type full
_refine_ls_number_parameters 226
_refine_ls_number_reflns 3511
_refine_ls_number_restraints 0
_refine_ls_restrained_S_all 1.135
_refine_ls_R_factor_all 0.0637
_refine_ls_R_factor_gt 0.0432
_refine_ls_shift/su_max 0.000
_refine_ls_shift/su_mean 0.000
_refine_ls_structure_factor_coef Fsqd
_refine_ls_weighting_details 'calc w=1/[\s^2^(Fo^2^)+(0.0221P)^2^+1.4507P] where P=(Fo^2^+2Fc^2^)/3'
_refine_ls_weighting_scheme calc
_refine_ls_wR_factor_gt 0.0674
_refine_ls_wR_factor_ref 0.0719
_reflns_number_gt 2816
_reflns_number_total 3511
_reflns_threshold_expression >2sigma(I)
_cod_data_source_file c2dt11990k.txt
_cod_data_source_block 4
_cod_original_sg_symbol_H-M P21/c
_cod_database_code 7018449

loop_
_symmetry_equiv_pos_as_xyz
'x, y, z'
'-x, y+1/2, -z+1/2'
'-x, -y, -z'
'x, -y-1/2, z-1/2'

loop_
_atom_site_label
_atom_site_type_symbol
_atom_site_fract_x
_atom_site_fract_y
_atom_site_fract_z
_atom_site_U_iso_or_equiv
_atom_site_adp_type
_atom_site_occupancy
_atom_site_symmetry_multiplicity
_atom_site_calc_flag
_atom_site_refinement_flags
C1 C 0.8919(4) 0.7995(5) 0.0162(2) 0.0301(9) Uani 1 1 d .
C2 C 0.7512(3) 0.7397(4) -0.0100(2) 0.0242(8) Uani 1 1 d .
C3 C 0.7272(4) 0.6174(4) -0.0601(2) 0.0325(9) Uani 1 1 d .
H3A H 0.7983 0.5699 -0.0746 0.039 Uiso 1 1 calc R
C4 C 0.5974(4) 0.5666(4) -0.0883(2) 0.0348(9) Uani 1 1 d .
H4A H 0.5805 0.4882 -0.1243 0.042 Uiso 1 1 calc R
C5 C 0.4919(4) 0.6322(4) -0.0630(2) 0.0326(9) Uani 1 1 d .
H5A H 0.4048 0.5971 -0.0819 0.039 Uiso 1 1 calc R
C6 C 0.5157(3) 0.7501(4) -0.0097(2) 0.0253(8) Uani 1 1 d .
C7 C 0.6458(3) 0.8052(4) 0.0150(2) 0.0247(8) Uani 1 1 d .
H7A H 0.6622 0.8869 0.0487 0.030 Uiso 1 1 calc R
C8 C 0.4057(4) 0.8126(4) 0.0260(2) 0.0292(9) Uani 1 1 d .
C9 C 1.1184(4) 0.1671(4) 0.1788(2) 0.0290(9) Uani 1 1 d .
H9A H 1.0278 0.1748 0.1526 0.035 Uiso 1 1 calc R
C10 C 1.3147(4) 0.2115(4) 0.2618(2) 0.0380(10) Uani 1 1 d .
H10A H 1.3831 0.2527 0.3019 0.046 Uiso 1 1 calc R
C11 C 1.3255(4) 0.0953(4) 0.2139(2) 0.0376(10) Uani 1 1 d .
H11A H 1.4038 0.0425 0.2157 0.045 Uiso 1 1 calc R
C12 C 1.3088(5) 0.7039(5) 0.2417(2) 0.0439(11) Uani 1 1 d .
H12A H 1.3802 0.7696 0.2530 0.053 Uiso 1 1 calc R
C13 C 1.2995(5) 0.5844(4) 0.2866(2) 0.0421(11) Uani 1 1 d .
H13A H 1.3612 0.5521 0.3330 0.050 Uiso 1 1 calc R
C14 C 1.1222(4) 0.6031(4) 0.1832(2) 0.0323(9) Uani 1 1 d .
H14A H 1.0401 0.5829 0.1473 0.039 Uiso 1 1 calc R
C15 C 1.1255(4) 0.3829(4) 0.2713(2) 0.0361(9) Uani 1 1 d .
H15A H 1.0286 0.3820 0.2507 0.043 Uiso 1 1 calc R
H15B H 1.1446 0.3760 0.3303 0.043 Uiso 1 1 calc R
Cd1 Cd 1.16284(3) 0.88419(3) 0.068090(16) 0.02555(9) Uani 1 1 d .
N1 N 1.2008(3) 0.0677(3) 0.16175(18) 0.0284(7) Uani 1 1 d .
N2 N 1.1829(3) 0.2565(3) 0.23941(18) 0.0298(7) Uani 1 1 d .
N3 N 1.1987(3) 0.7157(3) 0.17689(19) 0.0348(8) Uani 1 1 d .
N4 N 1.1787(3) 0.5203(3) 0.24887(18) 0.0306(7) Uani 1 1 d .
O1 O 0.9076(3) 0.9299(3) 0.04395(15) 0.0351(7) Uani 1 1 d .
O2 O 0.9892(3) 0.7210(3) 0.01029(17) 0.0430(7) Uani 1 1 d .
O3 O 0.4354(3) 0.8801(3) 0.09137(17) 0.0410(7) Uani 1 1 d .
O4 O 0.2849(3) 0.7900(3) -0.01317(17) 0.0430(7) Uani 1 1 d .
O1W O 0.1303(4) 0.5946(5) 0.8798(3) 0.1151(18) Uani 1 1 d .
H1WA H 0.0805 0.5881 0.9134 0.173 Uiso 1 1 d R
H1WB H 0.1941 0.6532 0.8998 0.173 Uiso 1 1 d R

loop_
_atom_site_aniso_label
_atom_site_aniso_U_11
_atom_site_aniso_U_22
_atom_site_aniso_U_33
_atom_site_aniso_U_23
_atom_site_aniso_U_13
_atom_site_aniso_U_12
C1 0.025(2) 0.047(3) 0.0185(19) 0.0074(17) 0.0061(16) -0.0047(18)
C2 0.0228(18) 0.028(2) 0.0232(18) 0.0064(16) 0.0090(15) 0.0011(16)
C3 0.0269(19) 0.037(2) 0.037(2) -0.0016(19) 0.0140(17) 0.0060(19)
C4 0.037(2) 0.037(2) 0.033(2) -0.0091(18) 0.0128(19) -0.0057(18)
C5 0.0234(18) 0.037(2) 0.036(2) 0.0002(19) 0.0043(16) -0.0092(18)
C6 0.0216(18) 0.027(2) 0.0278(19) 0.0000(16) 0.0065(15) 0.0016(16)
C7 0.0257(19) 0.025(2) 0.0234(19) -0.0036(15) 0.0061(16) 0.0001(16)
C8 0.024(2) 0.030(2) 0.036(2) 0.0074(18) 0.0107(17) 0.0023(16)
C9 0.031(2) 0.030(2) 0.027(2) 0.0037(16) 0.0078(17) -0.0027(17)
C10 0.040(2) 0.034(2) 0.034(2) -0.0046(19) -0.0029(19) -0.0033(19)
C11 0.032(2) 0.036(3) 0.040(2) -0.0042(19) -0.0016(18) 0.0030(19)
C12 0.055(3) 0.037(3) 0.035(2) 0.001(2) 0.000(2) -0.008(2)
C13 0.052(3) 0.040(3) 0.026(2) 0.0006(18) -0.006(2) -0.008(2)
C14 0.035(2) 0.029(2) 0.032(2) 0.0001(18) 0.0079(17) 0.0066(19)
C15 0.050(2) 0.029(2) 0.034(2) -0.0056(19) 0.0200(19) -0.003(2)
Cd1 0.02239(13) 0.02680(15) 0.02729(14) -0.00254(13) 0.00557(10) -0.00003(13)
N1 0.0312(18) 0.0252(17) 0.0276(17) 0.0004(13) 0.0044(14) -0.0004(14)
N2 0.0382(19) 0.0244(17) 0.0262(17) 0.0013(14) 0.0067(15) -0.0016(15)
N3 0.044(2) 0.0263(18) 0.0324(18) 0.0019(15) 0.0060(16) 0.0018(16)
N4 0.044(2) 0.0236(17) 0.0259(17) -0.0044(14) 0.0109(15) -0.0008(15)
O1 0.0303(15) 0.0457(18) 0.0293(15) 0.0004(13) 0.0071(12) -0.0143(13)
O2 0.0196(14) 0.060(2) 0.0489(18) -0.0001(15) 0.0062(13) 0.0045(14)
O3 0.0364(15) 0.0484(18) 0.0412(16) -0.0073(15) 0.0154(13) 0.0068(15)
O4 0.0208(14) 0.059(2) 0.0498(18) -0.0065(15) 0.0105(13) 0.0033(13)
O1W 0.073(3) 0.095(4) 0.148(4) -0.020(3) -0.031(3) -0.017(3)

loop_
_atom_type_symbol
_atom_type_description
_atom_type_scat_dispersion_real
_atom_type_scat_dispersion_imag
_atom_type_scat_source
C C 0.0033 0.0016 'International Tables Vol C Tables 4.2.6.8 and 6.1.1.4'
H H 0.0000 0.0000 'International Tables Vol C Tables 4.2.6.8 and 6.1.1.4'
N N 0.0061 0.0033 'International Tables Vol C Tables 4.2.6.8 and 6.1.1.4'
O O 0.0106 0.0060 'International Tables Vol C Tables 4.2.6.8 and 6.1.1.4'
Cd Cd -0.8075 1.2024 'International Tables Vol C Tables 4.2.6.8 and 6.1.1.4'

loop_
_geom_angle_atom_site_label_1
_geom_angle_atom_site_label_2
_geom_angle_atom_site_label_3
_geom_angle
_geom_angle_site_symmetry_1
_geom_angle_site_symmetry_3
O2 C1 O1 122.2(3) . .
O2 C1 C2 119.4(4) . .
O1 C1 C2 118.4(3) . .
C7 C2 C3 119.8(3) . .
C7 C2 C1 120.9(3) . .
C3 C2 C1 119.4(3) . .
C4 C3 C2 119.8(3) . .
C4 C3 H3A 120.1 . .
C2 C3 H3A 120.1 . .
C3 C4 C5 120.2(4) . .
C3 C4 H4A 119.9 . .
C5 C4 H4A 119.9 . .
C4 C5 C6 120.4(3) . .
C4 C5 H5A 119.8 . .
C6 C5 H5A 119.8 . .
C5 C6 C7 118.9(3) . .
C5 C6 C8 121.4(3) . .
C7 C6 C8 119.7(3) . .
C2 C7 C6 120.7(3) . .
C2 C7 H7A 119.6 . .
C6 C7 H7A 119.6 . .
O3 C8 O4 123.1(3) . .
O3 C8 C6 119.8(3) . .
O4 C8 C6 117.2(3) . .
N1 C9 N2 111.1(3) . .
N1 C9 H9A 124.4 . .
N2 C9 H9A 124.4 . .
C11 C10 N2 106.5(3) . .
C11 C10 H10A 126.7 . .
N2 C10 H10A 126.7 . .
C10 C11 N1 109.1(4) . .
C10 C11 H11A 125.4 . .
N1 C11 H11A 125.4 . .
C13 C12 N3 110.9(4) . .
C13 C12 H12A 124.5 . .
N3 C12 H12A 124.5 . .
C12 C13 N4 105.1(4) . .
C12 C13 H13A 127.4 . .
N4 C13 H13A 127.4 . .
N3 C14 N4 111.0(3) . .
N3 C14 H14A 124.5 . .
N4 C14 H14A 124.5 . .
N4 C15 N2 112.4(3) . .
N4 C15 H15A 109.1 . .
N2 C15 H15A 109.1 . .
N4 C15 H15B 109.1 . .
N2 C15 H15B 109.1 . .
H15A C15 H15B 107.9 . .
O4 Cd1 N1 133.09(11) 1_655 1_565
O4 Cd1 O2 88.72(10) 1_655 .
N1 Cd1 O2 138.15(10) 1_565 .
O4 Cd1 N3 102.73(11) 1_655 .
N1 Cd1 N3 88.37(11) 1_565 .
O2 Cd1 N3 82.54(11) . .
O4 Cd1 O1 84.30(10) 1_655 3_775
N1 Cd1 O1 89.72(10) 1_565 3_775
O2 Cd1 O1 93.68(10) . 3_775
N3 Cd1 O1 171.88(10) . 3_775
O4 Cd1 O1 131.13(9) 1_655 .
N1 Cd1 O1 89.35(10) 1_565 .
O2 Cd1 O1 53.13(9) . .
N3 Cd1 O1 101.11(10) . .
O1 Cd1 O1 70.97(9) 3_775 .
C9 N1 C11 105.9(3) . .
C9 N1 Cd1 130.5(3) . 1_545
C11 N1 Cd1 123.6(3) . 1_545
C9 N2 C10 107.3(3) . .
C9 N2 C15 126.3(3) . .
C10 N2 C15 126.3(3) . .
C14 N3 C12 105.4(3) . .
C14 N3 Cd1 126.2(3) . .
C12 N3 Cd1 128.1(3) . .
C14 N4 C13 107.6(3) . .
C14 N4 C15 125.7(3) . .
C13 N4 C15 126.6(3) . .
C1 O1 Cd1 111.5(2) . 3_775
C1 O1 Cd1 86.6(2) . .
Cd1 O1 Cd1 109.03(9) 3_775 .
C1 O2 Cd1 98.0(2) . .
C8 O4 Cd1 103.6(2) . 1_455
H1WA O1W H1WB 107.7 . .

loop_
_geom_bond_atom_site_label_1
_geom_bond_atom_site_label_2
_geom_bond_distance
_geom_bond_site_symmetry_2
C1 O2 1.250(5) .
C1 O1 1.279(5) .
C1 C2 1.505(5) .
C2 C7 1.386(5) .
C2 C3 1.389(5) .
C3 C4 1.381(5) .
C3 H3A 0.9300 .
C4 C5 1.388(5) .
C4 H4A 0.9300 .
C5 C6 1.389(5) .
C5 H5A 0.9300 .
C6 C7 1.391(5) .
C6 C8 1.509(5) .
C7 H7A 0.9300 .
C8 O3 1.239(4) .
C8 O4 1.273(4) .
C9 N1 1.318(5) .
C9 N2 1.353(5) .
C9 H9A 0.9300 .
C10 C11 1.357(5) .
C10 N2 1.374(5) .
C10 H10A 0.9300 .
C11 N1 1.390(5) .
C11 H11A 0.9300 .
C12 C13 1.348(6) .
C12 N3 1.375(5) .
C12 H12A 0.9300 .
C13 N4 1.380(5) .
C13 H13A 0.9300 .
C14 N3 1.314(5) .
C14 N4 1.354(5) .
C14 H14A 0.9300 .
C15 N4 1.456(5) .
C15 N2 1.458(5) .
C15 H15A 0.9700 .
C15 H15B 0.9700 .
Cd1 O4 2.237(3) 1_655
Cd1 N1 2.276(3) 1_565
Cd1 O2 2.348(3) .
Cd1 N3 2.360(3) .
Cd1 O1 2.519(3) 3_775
Cd1 O1 2.580(3) .
N1 Cd1 2.276(3) 1_545
O1 Cd1 2.519(3) 3_775
O4 Cd1 2.237(3) 1_455
O1W H1WA 0.8501 .
O1W H1WB 0.8500 .

loop_
_geom_torsion_atom_site_label_1
_geom_torsion_atom_site_label_2
_geom_torsion_atom_site_label_3
_geom_torsion_atom_site_label_4
_geom_torsion
_geom_torsion_site_symmetry_1
_geom_torsion_site_symmetry_4
O2 C1 C2 C7 162.5(3) . .
O1 C1 C2 C7 -17.4(5) . .
O2 C1 C2 C3 -17.6(5) . .
O1 C1 C2 C3 162.5(3) . .
C7 C2 C3 C4 3.5(5) . .
C1 C2 C3 C4 -176.3(3) . .
C2 C3 C4 C5 -3.7(6) . .
C3 C4 C5 C6 0.4(6) . .
C4 C5 C6 C7 2.8(6) . .
C4 C5 C6 C8 -173.1(3) . .
C3 C2 C7 C6 -0.2(5) . .
C1 C2 C7 C6 179.6(3) . .
C5 C6 C7 C2 -3.0(5) . .
C8 C6 C7 C2 173.1(3) . .
C5 C6 C8 O3 155.6(4) . .
C7 C6 C8 O3 -20.3(5) . .
C5 C6 C8 O4 -23.2(5) . .
C7 C6 C8 O4 160.9(3) . .
N2 C10 C11 N1 0.0(5) . .
N3 C12 C13 N4 -0.6(5) . .
N2 C9 N1 C11 -0.4(4) . .
N2 C9 N1 Cd1 -180.0(2) . 1_545
C10 C11 N1 C9 0.3(4) . .
C10 C11 N1 Cd1 179.8(3) . 1_545
N1 C9 N2 C10 0.4(4) . .
N1 C9 N2 C15 176.7(3) . .
C11 C10 N2 C9 -0.2(4) . .
C11 C10 N2 C15 -176.5(3) . .
N4 C15 N2 C9 -109.2(4) . .
N4 C15 N2 C10 66.4(5) . .
N4 C14 N3 C12 -0.1(4) . .
N4 C14 N3 Cd1 173.7(2) . .
C13 C12 N3 C14 0.4(5) . .
C13 C12 N3 Cd1 -173.2(3) . .
O4 Cd1 N3 C14 -93.5(3) 1_655 .
N1 Cd1 N3 C14 132.5(3) 1_565 .
O2 Cd1 N3 C14 -6.5(3) . .
O1 Cd1 N3 C14 56.1(8) 3_775 .
O1 Cd1 N3 C14 43.5(3) . .
O4 Cd1 N3 C12 78.8(3) 1_655 .
N1 Cd1 N3 C12 -55.2(3) 1_565 .
O2 Cd1 N3 C12 165.8(4) . .
O1 Cd1 N3 C12 -131.6(7) 3_775 .
O1 Cd1 N3 C12 -144.2(3) . .
N3 C14 N4 C13 -0.3(4) . .
N3 C14 N4 C15 -176.0(3) . .
C12 C13 N4 C14 0.5(5) . .
C12 C13 N4 C15 176.2(4) . .
N2 C15 N4 C14 93.8(4) . .
N2 C15 N4 C13 -81.1(5) . .
O2 C1 O1 Cd1 106.5(3) . 3_775
C2 C1 O1 Cd1 -73.6(3) . 3_775
O2 C1 O1 Cd1 -2.6(3) . .
C2 C1 O1 Cd1 177.3(3) . .
O4 Cd1 O1 C1 47.7(2) 1_655 .
N1 Cd1 O1 C1 -158.5(2) 1_565 .
O2 Cd1 O1 C1 1.5(2) . .
N3 Cd1 O1 C1 -70.3(2) . .
O1 Cd1 O1 C1 111.5(2) 3_775 .
O4 Cd1 O1 Cd1 -63.85(16) 1_655 3_775
N1 Cd1 O1 Cd1 89.92(12) 1_565 3_775
O2 Cd1 O1 Cd1 -110.08(14) . 3_775
N3 Cd1 O1 Cd1 178.13(11) . 3_775
O1 Cd1 O1 Cd1 0.0 3_775 3_775
O1 C1 O2 Cd1 2.9(4) . .
C2 C1 O2 Cd1 -177.0(3) . .
O4 Cd1 O2 C1 -148.5(2) 1_655 .
N1 Cd1 O2 C1 29.3(3) 1_565 .
N3 Cd1 O2 C1 108.4(2) . .
O1 Cd1 O2 C1 -64.3(2) 3_775 .
O1 Cd1 O2 C1 -1.5(2) . .
O3 C8 O4 Cd1 -3.5(4) . 1_455
C6 C8 O4 Cd1 175.2(3) . 1_455
